data_7119476
loop_
_publ_author_name
'Hu, Fei-Long'
'Wang, Hui-Fang'
'Guo, Dong'
'Zhang, Hui'
'Lang, Jian-Ping'
'Beves, Jonathon E.'

_publ_section_title
;
 Controlled formation of chiral networks and their reversible chiroptical
 switching behaviour by UV/microwave irradiation
;
_journal_issue 51
_journal_name_full 'Chemical Communications'
_journal_page_first 7990
_journal_page_last 7993
_journal_paper_doi 10.1039/c6cc03256g
_journal_volume 52
_journal_year 2016
_chemical_formula_sum 'C36 H26 Cd N2 O4'
_chemical_formula_weight 662.99
_space_group_IT_number 92
_symmetry_cell_setting tetragonal
_symmetry_space_group_name_Hall 'P 4abw 2nw'
_symmetry_space_group_name_H-M 'P 41 21 2'
_atom_sites_solution_hydrogens geom
_atom_sites_solution_primary direct
_atom_sites_solution_secondary difmap
_audit_creation_method SHELXL-97
_audit_update_record
;
2015-10-05 deposited with the CCDC.
2016-05-27 downloaded from the CCDC.
;
_cell_angle_alpha 90.00
_cell_angle_beta 90.00
_cell_angle_gamma 90.00
_cell_formula_units_Z 8
_cell_length_a 14.5067(3)
_cell_length_b 14.5067(3)
_cell_length_c 28.8880(16)
_cell_measurement_reflns_used 4620
_cell_measurement_temperature 273(2)
_cell_measurement_theta_max 22.97
_cell_measurement_theta_min 2.44
_cell_volume 6079.3(4)
_computing_cell_refinement 'Bruker SMART'
_computing_data_collection 'Bruker SMART'
_computing_data_reduction 'Bruker SHELXTL'
_computing_molecular_graphics 'Bruker SHELXTL'
_computing_publication_material 'Bruker SHELXTL'
_computing_structure_refinement 'SHELXL-97 (Sheldrick, 1997)'
_computing_structure_solution 'SHELXS-97 (Sheldrick, 1990)'
_diffrn_ambient_temperature 273(2)
_diffrn_measured_fraction_theta_full 0.993
_diffrn_measured_fraction_theta_max 0.993
_diffrn_measurement_device_type 'CCD area detector'
_diffrn_measurement_method 'phi and omega scans'
_diffrn_radiation_monochromator graphite
_diffrn_radiation_source 'fine-focus sealed tube'
_diffrn_radiation_type MoK\a
_diffrn_radiation_wavelength 0.71073
_diffrn_reflns_av_R_equivalents 0.1156
_diffrn_reflns_av_sigmaI/netI 0.1035
_diffrn_reflns_limit_h_max 17
_diffrn_reflns_limit_h_min -17
_diffrn_reflns_limit_k_max 15
_diffrn_reflns_limit_k_min -17
_diffrn_reflns_limit_l_max 33
_diffrn_reflns_limit_l_min -33
_diffrn_reflns_number 17458
_diffrn_reflns_theta_full 25.00
_diffrn_reflns_theta_max 25.00
_diffrn_reflns_theta_min 2.44
_exptl_absorpt_coefficient_mu 0.761
_exptl_absorpt_correction_T_max 0.8628
_exptl_absorpt_correction_T_min 0.8505
_exptl_absorpt_correction_type multi-scan
_exptl_absorpt_process_details sadabs
_exptl_crystal_colour yellow
_exptl_crystal_density_diffrn 1.449
_exptl_crystal_density_method 'not measured'
_exptl_crystal_description block
_exptl_crystal_F_000 2688
_exptl_crystal_size_max 0.22
_exptl_crystal_size_mid 0.21
_exptl_crystal_size_min 0.20
_refine_diff_density_max 1.007
_refine_diff_density_min -0.483
_refine_diff_density_rms 0.113
_refine_ls_abs_structure_details 'Flack H D (1983), Acta Cryst. A39, 876-881'
_refine_ls_abs_structure_Flack 0.07(9)
_refine_ls_extinction_method none
_refine_ls_goodness_of_fit_ref 1.069
_refine_ls_hydrogen_treatment constr
_refine_ls_matrix_type full
_refine_ls_number_parameters 400
_refine_ls_number_reflns 5338
_refine_ls_number_restraints 978
_refine_ls_restrained_S_all 1.023
_refine_ls_R_factor_all 0.1212
_refine_ls_R_factor_gt 0.0824
_refine_ls_shift/su_max 0.100
_refine_ls_shift/su_mean 0.009
_refine_ls_structure_factor_coef Fsqd
_refine_ls_weighting_details 'calc w=1/[\s^2^(Fo^2^)+(0.0788P)^2^+33.2048P] where P=(Fo^2^+2Fc^2^)/3'
_refine_ls_weighting_scheme calc
_refine_ls_wR_factor_gt 0.1949
_refine_ls_wR_factor_ref 0.2165
_reflns_number_gt 3803
_reflns_number_total 5338
_reflns_threshold_expression >2sigma(I)
_cod_data_source_file c6cc03256g2.cif
_cod_data_source_block 1424581
_cod_original_sg_symbol_H-M P4(1)2(1)2
_cod_database_code 7119476

loop_
_symmetry_equiv_pos_as_xyz
'x, y, z'
'-x, -y, z+1/2'
'-y+1/2, x+1/2, z+1/4'
'y+1/2, -x+1/2, z+3/4'
'-x+1/2, y+1/2, -z+1/4'
'x+1/2, -y+1/2, -z+3/4'
'y, x, -z'
'-y, -x, -z+1/2'

loop_
_atom_site_label
_atom_site_type_symbol
_atom_site_fract_x
_atom_site_fract_y
_atom_site_fract_z
_atom_site_U_iso_or_equiv
_atom_site_adp_type
_atom_site_occupancy
_atom_site_symmetry_multiplicity
_atom_site_calc_flag
_atom_site_refinement_flags
_atom_site_disorder_assembly
_atom_site_disorder_group
Cd1 Cd 0.33306(6) 0.42944(6) 0.05584(3) 0.0510(3) Uani 1 1 d . . .
N1 N 0.4508(8) 0.5337(7) 0.0607(4) 0.062(2) Uani 1 1 d U . .
N2 N 0.2224(7) 0.3157(7) 0.0536(4) 0.060(2) Uani 1 1 d U . .
O1 O 0.3343(8) 0.3745(8) 0.1412(4) 0.095(2) Uani 1 1 d U . .
O2 O 0.2461(9) 0.4829(8) 0.1149(4) 0.098(3) Uani 1 1 d U . .
O3 O 0.2398(7) 0.5390(7) 0.0130(4) 0.082(3) Uani 1 1 d U . .
O4 O 0.4420(6) 0.3229(6) 0.0280(3) 0.0630(19) Uani 1 1 d U . .
C1 C 0.1370(9) 0.3338(11) 0.0504(5) 0.076(3) Uani 1 1 d U . .
H1 H 0.1183 0.3947 0.0470 0.091 Uiso 1 1 calc R . .
C2 C 0.0728(11) 0.2668(11) 0.0518(5) 0.079(3) Uani 1 1 d U . .
H2 H 0.0117 0.2840 0.0473 0.094 Uiso 1 1 calc R . .
C3 C 0.0895(10) 0.1808(10) 0.0587(5) 0.076(3) Uani 1 1 d U . .
C4 C 0.1778(10) 0.1553(10) 0.0621(5) 0.076(3) Uani 1 1 d U . .
H4 H 0.1942 0.0940 0.0664 0.091 Uiso 1 1 calc R . .
C5 C 0.2456(10) 0.2255(9) 0.0589(5) 0.074(3) Uani 1 1 d U . .
H5 H 0.3076 0.2094 0.0604 0.088 Uiso 1 1 calc R . .
C6 C -0.009(2) 0.1363(15) 0.0555(10) 0.063(3) Uani 0.50 1 d PDU . 1
H6 H -0.0625 0.1692 0.0493 0.076 Uiso 0.50 1 calc PR . 1
C7 C -0.006(2) 0.0500(15) 0.0624(10) 0.063(4) Uani 0.50 1 d PDU . 1
H7 H 0.0482 0.0211 0.0711 0.076 Uiso 0.50 1 calc PR . 1
C6' C 0.0399(18) 0.086(2) 0.0637(10) 0.063(3) Uani 0.50 1 d PU . 2
H6' H 0.0688 0.0346 0.0764 0.076 Uiso 0.50 1 calc PR . 2
C7' C -0.0447(18) 0.084(2) 0.0489(10) 0.066(4) Uani 0.50 1 d PU . 2
H7' H -0.0721 0.1342 0.0346 0.080 Uiso 0.50 1 calc PR . 2
C8 C 0.7548(12) 0.9409(12) 0.0334(6) 0.096(3) Uani 1 1 d U . .
H8 H 0.7016 0.9507 0.0161 0.116 Uiso 1 1 calc R . .
C9 C 0.8233(12) 1.0080(11) 0.0351(6) 0.093(3) Uani 1 1 d U . .
H9 H 0.8124 1.0646 0.0210 0.111 Uiso 1 1 calc R . .
C10 C 0.9043(10) 0.9942(10) 0.0561(6) 0.083(3) Uani 1 1 d U . .
C11 C 0.9159(12) 0.9101(12) 0.0801(6) 0.094(4) Uani 1 1 d U . .
H11 H 0.9708 0.8971 0.0954 0.113 Uiso 1 1 calc R . .
C12 C 0.8431(11) 0.8465(11) 0.0804(6) 0.088(3) Uani 1 1 d U . .
H12 H 0.8494 0.7925 0.0974 0.105 Uiso 1 1 calc R . .
C13 C 0.7662(9) 0.8605(9) 0.0573(5) 0.073(3) Uani 1 1 d DU . .
C14 C 0.6860(11) 0.7993(10) 0.0576(6) 0.095(3) Uani 1 1 d DU . .
H14 H 0.6310 0.8255 0.0477 0.113 Uiso 1 1 calc R . .
C15 C 0.6816(11) 0.7177(10) 0.0693(5) 0.090(3) Uani 1 1 d DU . .
H15 H 0.7340 0.6902 0.0817 0.108 Uiso 1 1 calc R . .
C16 C 0.5955(11) 0.6599(11) 0.0646(5) 0.088(3) Uani 1 1 d DU . .
C17 C 0.5049(11) 0.6892(10) 0.0645(5) 0.079(3) Uani 1 1 d U . .
H17 H 0.4917 0.7518 0.0658 0.095 Uiso 1 1 calc R . .
C18 C 0.4322(11) 0.6246(9) 0.0625(5) 0.074(3) Uani 1 1 d U . .
H18 H 0.3714 0.6448 0.0625 0.089 Uiso 1 1 calc R . .
C19 C 0.5389(11) 0.5093(11) 0.0599(6) 0.081(3) Uani 1 1 d U . .
H19 H 0.5509 0.4471 0.0550 0.098 Uiso 1 1 calc R . .
C20 C 0.6127(11) 0.5637(11) 0.0654(6) 0.092(3) Uani 1 1 d U . .
H20 H 0.6716 0.5398 0.0695 0.111 Uiso 1 1 calc R . .
C21 C 0.5044(11) 0.2621(10) 0.0240(5) 0.069(3) Uani 1 1 d U . .
C22 C 0.5259(10) 0.2067(9) 0.0689(6) 0.077(3) Uani 1 1 d U . .
C23 C 0.4758(12) 0.2173(10) 0.1087(6) 0.086(3) Uani 1 1 d U . .
H23 H 0.4323 0.2644 0.1096 0.103 Uiso 1 1 calc R . .
C24 C 0.4857(13) 0.1620(12) 0.1481(6) 0.097(4) Uani 1 1 d U . .
H24 H 0.4457 0.1685 0.1731 0.116 Uiso 1 1 calc R . .
C25 C 0.5534(13) 0.0998(11) 0.1494(6) 0.090(4) Uani 1 1 d U . .
C26 C 0.6118(11) 0.0917(10) 0.1128(6) 0.087(4) Uani 1 1 d U . .
H26 H 0.6614 0.0514 0.1153 0.105 Uiso 1 1 calc R . .
C27 C 0.5998(11) 0.1452(10) 0.0684(6) 0.085(3) Uani 1 1 d U . .
H27 H 0.6383 0.1377 0.0429 0.102 Uiso 1 1 calc R . .
C28 C -0.0378(12) 0.4410(13) 0.3080(6) 0.096(4) Uani 1 1 d U . .
H28 H -0.0480 0.4834 0.2844 0.115 Uiso 1 1 calc R . .
C29 C 0.0233(12) 0.3859(12) 0.3027(6) 0.093(4) Uani 1 1 d DU . .
H29 H 0.0358 0.3415 0.3251 0.112 Uiso 1 1 calc R . .
C30 C 0.0784(12) 0.3909(12) 0.2591(5) 0.089(3) Uani 1 1 d DU . .
C31 C 0.1577(12) 0.3367(12) 0.2550(6) 0.089(3) Uani 1 1 d U . .
H31 H 0.1701 0.2933 0.2778 0.107 Uiso 1 1 calc R . .
C32 C 0.2180(12) 0.3450(11) 0.2185(6) 0.088(3) Uani 1 1 d U . .
H32 H 0.2685 0.3057 0.2170 0.105 Uiso 1 1 calc R . .
C33 C 0.2060(11) 0.4093(12) 0.1843(5) 0.085(3) Uani 1 1 d DU . .
C34 C 0.1267(12) 0.4628(11) 0.1879(6) 0.088(3) Uani 1 1 d U . .
H34 H 0.1149 0.5062 0.1649 0.105 Uiso 1 1 calc R . .
C35 C 0.0665(13) 0.4546(11) 0.2230(5) 0.088(3) Uani 1 1 d U . .
H35 H 0.0148 0.4926 0.2234 0.106 Uiso 1 1 calc R . .
C36 C 0.2702(11) 0.4269(12) 0.1432(5) 0.083(3) Uani 1 1 d DU . .

loop_
_atom_site_aniso_label
_atom_site_aniso_U_11
_atom_site_aniso_U_22
_atom_site_aniso_U_33
_atom_site_aniso_U_23
_atom_site_aniso_U_13
_atom_site_aniso_U_12
Cd1 0.0463(5) 0.0415(5) 0.0653(5) 0.0111(4) -0.0153(4) -0.0224(4)
N1 0.071(5) 0.046(4) 0.067(5) 0.002(4) -0.016(4) -0.047(4)
N2 0.060(5) 0.049(4) 0.072(5) 0.005(4) -0.010(4) -0.018(4)
O1 0.087(5) 0.090(5) 0.108(5) -0.021(4) -0.022(5) -0.004(5)
O2 0.103(5) 0.084(5) 0.107(5) -0.015(5) 0.003(5) -0.022(5)
O3 0.084(6) 0.061(5) 0.101(6) 0.010(5) -0.021(5) -0.005(4)
O4 0.057(4) 0.043(4) 0.089(4) 0.015(4) -0.024(4) -0.009(3)
C1 0.064(5) 0.076(6) 0.087(6) 0.006(5) -0.015(5) -0.025(5)
C2 0.064(6) 0.086(6) 0.087(6) 0.004(6) -0.015(6) -0.028(5)
C3 0.075(6) 0.076(6) 0.078(6) -0.002(5) 0.005(5) -0.046(5)
C4 0.085(6) 0.063(6) 0.080(6) -0.006(5) -0.008(6) -0.039(5)
C5 0.076(6) 0.052(5) 0.092(6) 0.004(5) -0.008(5) -0.026(5)
C6 0.056(6) 0.059(6) 0.074(6) 0.003(6) -0.010(6) -0.028(5)
C7 0.059(8) 0.062(8) 0.068(8) 0.000(8) -0.005(8) -0.027(7)
C6' 0.056(6) 0.059(6) 0.074(6) 0.003(6) -0.010(6) -0.028(5)
C7' 0.058(8) 0.064(8) 0.078(8) 0.001(8) -0.010(8) -0.031(7)
C8 0.082(7) 0.081(7) 0.126(7) 0.004(6) -0.010(6) -0.030(6)
C9 0.088(7) 0.072(7) 0.118(7) 0.013(6) -0.002(7) -0.032(6)
C10 0.074(7) 0.076(7) 0.099(7) -0.017(7) 0.010(7) -0.046(6)
C11 0.076(7) 0.084(7) 0.123(8) -0.010(7) -0.015(7) -0.031(6)
C12 0.080(7) 0.069(6) 0.115(7) -0.002(6) -0.004(6) -0.033(6)
C13 0.064(6) 0.061(6) 0.095(6) -0.011(6) 0.004(6) -0.036(5)
C14 0.094(6) 0.074(6) 0.115(6) 0.000(6) -0.005(6) -0.046(5)
C15 0.090(6) 0.073(6) 0.106(7) -0.003(6) -0.006(6) -0.031(6)
C16 0.086(6) 0.082(6) 0.097(6) 0.000(6) -0.006(6) -0.046(6)
C17 0.101(7) 0.055(6) 0.082(6) -0.001(5) -0.013(6) -0.041(5)
C18 0.087(6) 0.052(5) 0.083(6) 0.003(5) -0.020(6) -0.038(5)
C19 0.083(6) 0.076(6) 0.085(6) -0.007(6) -0.012(6) -0.034(5)
C20 0.087(6) 0.081(6) 0.110(7) -0.012(6) -0.007(6) -0.044(6)
C21 0.065(7) 0.047(6) 0.096(7) 0.016(6) -0.044(6) -0.015(5)
C22 0.076(6) 0.047(6) 0.107(7) 0.002(6) -0.046(6) 0.008(5)
C23 0.095(6) 0.058(6) 0.104(6) 0.009(5) -0.033(6) 0.014(5)
C24 0.110(7) 0.072(7) 0.108(7) 0.003(7) -0.031(7) 0.010(7)
C25 0.100(8) 0.069(7) 0.102(8) 0.010(7) -0.028(7) 0.015(7)
C26 0.086(7) 0.059(7) 0.117(8) 0.004(7) -0.040(7) 0.027(6)
C27 0.085(7) 0.060(6) 0.110(7) 0.007(6) -0.033(6) 0.011(5)
C28 0.102(8) 0.105(9) 0.080(7) -0.010(8) 0.006(7) 0.012(7)
C29 0.113(8) 0.078(7) 0.090(7) -0.028(7) 0.017(7) 0.012(7)
C30 0.097(7) 0.086(7) 0.082(6) -0.017(6) 0.019(6) 0.007(6)
C31 0.105(7) 0.078(6) 0.085(6) -0.020(6) -0.002(6) 0.011(6)
C32 0.089(6) 0.076(6) 0.098(6) -0.024(6) -0.003(6) 0.007(6)
C33 0.081(6) 0.087(7) 0.089(6) -0.014(6) -0.005(6) -0.003(6)
C34 0.095(6) 0.081(6) 0.088(6) -0.022(6) 0.005(6) -0.003(6)
C35 0.093(7) 0.085(7) 0.086(6) -0.010(6) 0.012(6) 0.015(6)
C36 0.081(6) 0.075(6) 0.093(6) -0.028(6) -0.014(6) 0.002(6)

loop_
_atom_type_symbol
_atom_type_description
_atom_type_scat_dispersion_real
_atom_type_scat_dispersion_imag
_atom_type_scat_source
C C 0.0033 0.0016 'International Tables Vol C Tables 4.2.6.8 and 6.1.1.4'
H H 0.0000 0.0000 'International Tables Vol C Tables 4.2.6.8 and 6.1.1.4'
N N 0.0061 0.0033 'International Tables Vol C Tables 4.2.6.8 and 6.1.1.4'
O O 0.0106 0.0060 'International Tables Vol C Tables 4.2.6.8 and 6.1.1.4'
Cd Cd -0.8075 1.2024 'International Tables Vol C Tables 4.2.6.8 and 6.1.1.4'

loop_
_geom_angle_atom_site_label_1
_geom_angle_atom_site_label_2
_geom_angle_atom_site_label_3
_geom_angle
_geom_angle_site_symmetry_1
_geom_angle_site_symmetry_3
O2 Cd1 N1 98.3(4) . .
O2 Cd1 N2 83.0(4) . .
N1 Cd1 N2 175.4(4) . .
O2 Cd1 O4 149.2(4) . .
N1 Cd1 O4 87.3(4) . .
N2 Cd1 O4 89.3(3) . .
O2 Cd1 O3 81.3(4) . .
N1 Cd1 O3 90.8(4) . .
N2 Cd1 O3 93.8(4) . .
O4 Cd1 O3 129.1(3) . .
O2 Cd1 O4 133.8(4) . 7
N1 Cd1 O4 93.2(3) . 7
N2 Cd1 O4 89.1(3) . 7
O4 Cd1 O4 75.5(3) . 7
O3 Cd1 O4 53.8(3) . 7
O2 Cd1 O1 52.5(4) . .
N1 Cd1 O1 98.1(3) . .
N2 Cd1 O1 79.1(3) . .
O4 Cd1 O1 96.8(3) . .
O3 Cd1 O1 133.7(4) . .
O4 Cd1 O1 166.1(3) 7 .
O2 Cd1 C36 26.5(4) . .
N1 Cd1 C36 101.9(4) . .
N2 Cd1 C36 77.3(4) . .
O4 Cd1 C36 122.7(4) . .
O3 Cd1 C36 107.4(5) . .
O4 Cd1 C36 156.4(4) 7 .
O1 Cd1 C36 26.3(4) . .
O2 Cd1 C21 106.7(5) . 7
N1 Cd1 C21 94.0(4) . 7
N2 Cd1 C21 89.9(4) . 7
O4 Cd1 C21 103.0(4) . 7
O3 Cd1 C21 26.4(4) . 7
O4 Cd1 C21 27.5(4) 7 7
O1 Cd1 C21 157.2(4) . 7
C36 Cd1 C21 131.8(5) . 7
C19 N1 C18 117.1(10) . .
C19 N1 Cd1 122.8(9) . .
C18 N1 Cd1 120.0(10) . .
C1 N2 C5 116.7(12) . .
C1 N2 Cd1 122.3(10) . .
C5 N2 Cd1 120.9(9) . .
C36 O1 Cd1 81.1(10) . .
C36 O2 Cd1 96.8(11) . .
C21 O3 Cd1 91.7(8) 7 .
C21 O4 Cd1 165.3(9) . .
C21 O4 Cd1 90.2(8) . 7
Cd1 O4 Cd1 104.5(3) . 7
N2 C1 C2 121.5(16) . .
N2 C1 H1 119.2 . .
C2 C1 H1 119.2 . .
C3 C2 C1 125.0(16) . .
C3 C2 H2 117.5 . .
C1 C2 H2 117.5 . .
C2 C3 C4 117.4(12) . .
C2 C3 C6' 141.5(18) . .
C4 C3 C6' 101.1(16) . .
C2 C3 C6 102.6(16) . .
C4 C3 C6 139.7(16) . .
C6' C3 C6 39.0(13) . .
C3 C4 C5 117.5(14) . .
C3 C4 H4 121.3 . .
C5 C4 H4 121.2 . .
N2 C5 C4 121.7(14) . .
N2 C5 H5 119.1 . .
C4 C5 H5 119.1 . .
C7 C6 C3 112(3) . .
C7 C6 H6 124.1 . .
C3 C6 H6 124.1 . .
C6 C7 C10 118(3) . 1_445
C6 C7 H7 120.8 . .
C10 C7 H7 120.8 1_445 .
C7' C6' C3 115(3) . .
C7' C6' H6' 122.3 . .
C3 C6' H6' 122.3 . .
C6' C7' C10 116(3) . 1_445
C6' C7' H7' 122.0 . .
C10 C7' H7' 122.0 1_445 .
C13 C8 C9 119.5(16) . .
C13 C8 H8 120.2 . .
C9 C8 H8 120.2 . .
C10 C9 C8 122.6(16) . .
C10 C9 H9 118.7 . .
C8 C9 H9 118.7 . .
C9 C10 C11 117.2(13) . .
C9 C10 C7' 103.8(19) . 1_665
C11 C10 C7' 138.8(18) . 1_665
C9 C10 C7 135.6(18) . 1_665
C11 C10 C7 107.2(17) . 1_665
C7' C10 C7 31.9(13) 1_665 1_665
C12 C11 C10 118.7(17) . .
C12 C11 H11 120.7 . .
C10 C11 H11 120.7 . .
C13 C12 C11 122.4(17) . .
C13 C12 H12 118.8 . .
C11 C12 H12 118.8 . .
C12 C13 C8 119.4(12) . .
C12 C13 C14 125.3(15) . .
C8 C13 C14 115.1(15) . .
C15 C14 C13 128.7(16) . .
C15 C14 H14 115.6 . .
C13 C14 H14 115.6 . .
C14 C15 C16 123.4(16) . .
C14 C15 H15 118.3 . .
C16 C15 H15 118.3 . .
C17 C16 C20 118.0(12) . .
C17 C16 C15 128.0(15) . .
C20 C16 C15 113.6(15) . .
C16 C17 C18 120.5(14) . .
C16 C17 H17 119.8 . .
C18 C17 H17 119.8 . .
N1 C18 C17 120.1(15) . .
N1 C18 H18 120.0 . .
C17 C18 H18 119.9 . .
N1 C19 C20 127.7(16) . .
N1 C19 H19 116.2 . .
C20 C19 H19 116.2 . .
C19 C20 C16 116.0(17) . .
C19 C20 H20 122.0 . .
C16 C20 H20 122.0 . .
O3 C21 O4 123.8(12) 7 .
O3 C21 C22 120.6(14) 7 .
O4 C21 C22 115.2(15) . .
O3 C21 Cd1 61.9(7) 7 7
O4 C21 Cd1 62.3(6) . 7
C22 C21 Cd1 166.1(9) . 7
C23 C22 C27 119.2(14) . .
C23 C22 C21 122.4(14) . .
C27 C22 C21 118.4(16) . .
C22 C23 C24 124.3(16) . .
C22 C23 H23 117.8 . .
C24 C23 H23 117.8 . .
C25 C24 C23 119.0(18) . .
C25 C24 H24 120.5 . .
C23 C24 H24 120.5 . .
C24 C25 C26 119.7(16) . .
C24 C25 C28 117.3(18) . 8_655
C26 C25 C28 122.9(15) . 8_655
C25 C26 C27 123.0(14) . .
C25 C26 H26 118.5 . .
C27 C26 H26 118.5 . .
C22 C27 C26 114.1(16) . .
C22 C27 H27 123.0 . .
C26 C27 H27 122.9 . .
C29 C28 C25 124.9(19) . 8_565
C29 C28 H28 117.6 . .
C25 C28 H28 117.6 8_565 .
C28 C29 C30 118.0(19) . .
C28 C29 H29 121.0 . .
C30 C29 H29 121.0 . .
C31 C30 C35 114.0(15) . .
C31 C30 C29 119.0(16) . .
C35 C30 C29 126.4(16) . .
C32 C31 C30 122.7(16) . .
C32 C31 H31 118.6 . .
C30 C31 H31 118.6 . .
C33 C32 C31 122.1(16) . .
C33 C32 H32 119.0 . .
C31 C32 H32 118.9 . .
C32 C33 C34 115.5(15) . .
C32 C33 C36 126.5(16) . .
C34 C33 C36 117.9(16) . .
C35 C34 C33 123.0(18) . .
C35 C34 H34 118.5 . .
C33 C34 H34 118.5 . .
C34 C35 C30 122.6(16) . .
C34 C35 H35 118.7 . .
C30 C35 H35 118.7 . .
O1 C36 O2 128.2(17) . .
O1 C36 C33 113.7(16) . .
O2 C36 C33 117.5(16) . .
O1 C36 Cd1 72.6(10) . .
O2 C36 Cd1 56.7(9) . .
C33 C36 Cd1 159.8(10) . .

loop_
_geom_bond_atom_site_label_1
_geom_bond_atom_site_label_2
_geom_bond_distance
_geom_bond_site_symmetry_2
Cd1 O2 2.259(12) .
Cd1 N1 2.286(8) .
Cd1 N2 2.303(9) .
Cd1 O4 2.352(9) .
Cd1 O3 2.427(9) .
Cd1 O4 2.434(8) 7
Cd1 O1 2.592(12) .
Cd1 C36 2.684(16) .
Cd1 C21 2.750(13) 7
N1 C19 1.327(18) .
N1 C18 1.346(17) .
N2 C1 1.270(17) .
N2 C5 1.360(17) .
O1 C36 1.202(18) .
O2 C36 1.205(18) .
O3 C21 1.224(17) 7
O4 C21 1.270(17) .
O4 Cd1 2.434(8) 7
C1 C2 1.346(18) .
C1 H1 0.9300 .
C2 C3 1.29(2) .
C2 H2 0.9300 .
C3 C4 1.34(2) .
C3 C6' 1.56(3) .
C3 C6 1.57(3) .
C4 C5 1.418(17) .
C4 H4 0.9300 .
C5 H5 0.9300 .
C6 C7 1.269(18) .
C6 H6 0.9300 .
C7 C10 1.54(3) 1_445
C7 H7 0.9300 .
C6' C7' 1.30(3) .
C6' H6' 0.9300 .
C7' C10 1.51(3) 1_445
C7' H7' 0.9300 .
C8 C13 1.37(2) .
C8 C9 1.392(19) .
C8 H8 0.9300 .
C9 C10 1.34(2) .
C9 H9 0.9300 .
C10 C11 1.41(2) .
C10 C7' 1.51(3) 1_665
C10 C7 1.54(3) 1_665
C11 C12 1.403(19) .
C11 H11 0.9300 .
C12 C13 1.31(2) .
C12 H12 0.9300 .
C13 C14 1.463(13) .
C14 C15 1.233(14) .
C14 H14 0.9300 .
C15 C16 1.510(14) .
C15 H15 0.9300 .
C16 C17 1.38(2) .
C16 C20 1.42(2) .
C17 C18 1.412(17) .
C17 H17 0.9300 .
C18 H18 0.9300 .
C19 C20 1.338(19) .
C19 H19 0.9300 .
C20 H20 0.9300 .
C21 O3 1.224(17) 7
C21 C22 1.556(19) .
C21 Cd1 2.750(13) 7
C22 C23 1.37(2) .
C22 C27 1.396(19) .
C23 C24 1.40(2) .
C23 H23 0.9300 .
C24 C25 1.33(2) .
C24 H24 0.9300 .
C25 C26 1.36(2) .
C25 C28 1.53(2) 8_655
C26 C27 1.51(2) .
C26 H26 0.9300 .
C27 H27 0.9300 .
C28 C29 1.20(2) .
C28 C25 1.53(2) 8_565
C28 H28 0.9300 .
C29 C30 1.493(15) .
C29 H29 0.9300 .
C30 C31 1.40(2) .
C30 C35 1.41(2) .
C31 C32 1.38(2) .
C31 H31 0.9300 .
C32 C33 1.37(2) .
C32 H32 0.9300 .
C33 C34 1.39(2) .
C33 C36 1.530(15) .
C34 C35 1.34(2) .
C34 H34 0.9300 .
C35 H35 0.9300 .

loop_
_geom_torsion_atom_site_label_1
_geom_torsion_atom_site_label_2
_geom_torsion_atom_site_label_3
_geom_torsion_atom_site_label_4
_geom_torsion
_geom_torsion_site_symmetry_1
_geom_torsion_site_symmetry_2
_geom_torsion_site_symmetry_3
_geom_torsion_site_symmetry_4
O2 Cd1 N1 C19 132.7(12) . . . .
N2 Cd1 N1 C19 27(5) . . . .
O4 Cd1 N1 C19 -16.8(11) . . . .
O3 Cd1 N1 C19 -146.0(11) . . . .
O4 Cd1 N1 C19 -92.2(11) 7 . . .
O1 Cd1 N1 C19 79.7(12) . . . .
C36 Cd1 N1 C19 106.1(12) . . . .
C21 Cd1 N1 C19 -119.7(12) 7 . . .
O2 Cd1 N1 C18 -50.0(11) . . . .
N2 Cd1 N1 C18 -156(4) . . . .
O4 Cd1 N1 C18 160.4(10) . . . .
O3 Cd1 N1 C18 31.3(11) . . . .
O4 Cd1 N1 C18 85.1(11) 7 . . .
O1 Cd1 N1 C18 -103.1(10) . . . .
C36 Cd1 N1 C18 -76.7(11) . . . .
C21 Cd1 N1 C18 57.6(11) 7 . . .
O2 Cd1 N2 C1 53.8(12) . . . .
N1 Cd1 N2 C1 160(4) . . . .
O4 Cd1 N2 C1 -156.1(12) . . . .
O3 Cd1 N2 C1 -27.0(12) . . . .
O4 Cd1 N2 C1 -80.6(12) 7 . . .
O1 Cd1 N2 C1 106.8(12) . . . .
C36 Cd1 N2 C1 80.0(12) . . . .
C21 Cd1 N2 C1 -53.1(12) 7 . . .
O2 Cd1 N2 C5 -121.7(11) . . . .
N1 Cd1 N2 C5 -15(5) . . . .
O4 Cd1 N2 C5 28.4(11) . . . .
O3 Cd1 N2 C5 157.6(11) . . . .
O4 Cd1 N2 C5 104.0(11) 7 . . .
O1 Cd1 N2 C5 -68.6(11) . . . .
C36 Cd1 N2 C5 -95.4(12) . . . .
C21 Cd1 N2 C5 131.5(12) 7 . . .
O2 Cd1 O1 C36 6.2(9) . . . .
N1 Cd1 O1 C36 100.5(10) . . . .
N2 Cd1 O1 C36 -83.3(10) . . . .
O4 Cd1 O1 C36 -171.3(9) . . . .
O3 Cd1 O1 C36 1.6(11) . . . .
O4 Cd1 O1 C36 -115.7(15) 7 . . .
C21 Cd1 O1 C36 -20.7(16) 7 . . .
N1 Cd1 O2 C36 -100.0(10) . . . .
N2 Cd1 O2 C36 75.5(10) . . . .
O4 Cd1 O2 C36 -1.2(13) . . . .
O3 Cd1 O2 C36 170.4(10) . . . .
O4 Cd1 O2 C36 157.4(9) 7 . . .
O1 Cd1 O2 C36 -6.2(9) . . . .
C21 Cd1 O2 C36 163.3(10) 7 . . .
O2 Cd1 O3 C21 -164.4(9) . . . 7
N1 Cd1 O3 C21 97.3(9) . . . 7
N2 Cd1 O3 C21 -82.1(9) . . . 7
O4 Cd1 O3 C21 10.1(10) . . . 7
O4 Cd1 O3 C21 3.9(8) 7 . . 7
O1 Cd1 O3 C21 -160.7(8) . . . 7
C36 Cd1 O3 C21 -160.0(9) . . . 7
O2 Cd1 O4 C21 -17(4) . . . .
N1 Cd1 O4 C21 85(3) . . . .
N2 Cd1 O4 C21 -92(3) . . . .
O3 Cd1 O4 C21 174(3) . . . .
O4 Cd1 O4 C21 179(3) 7 . . .
O1 Cd1 O4 C21 -13(3) . . . .
C36 Cd1 O4 C21 -17(3) . . . .
C21 Cd1 O4 C21 179(3) 7 . . .
O2 Cd1 O4 Cd1 163.0(5) . . . 7
N1 Cd1 O4 Cd1 -95.2(4) . . . 7
N2 Cd1 O4 Cd1 88.0(4) . . . 7
O3 Cd1 O4 Cd1 -6.4(5) . . . 7
O4 Cd1 O4 Cd1 -1.2(4) 7 . . 7
O1 Cd1 O4 Cd1 166.9(3) . . . 7
C36 Cd1 O4 Cd1 162.4(4) . . . 7
C21 Cd1 O4 Cd1 -1.8(4) 7 . . 7
C5 N2 C1 C2 -1(2) . . . .
Cd1 N2 C1 C2 -176.2(11) . . . .
N2 C1 C2 C3 4(3) . . . .
C1 C2 C3 C4 -4(3) . . . .
C1 C2 C3 C6' 178(2) . . . .
C1 C2 C3 C6 -178.8(19) . . . .
C2 C3 C4 C5 1(2) . . . .
C6' C3 C4 C5 179.8(16) . . . .
C6 C3 C4 C5 173(2) . . . .
C1 N2 C5 C4 -2(2) . . . .
Cd1 N2 C5 C4 173.8(11) . . . .
C3 C4 C5 N2 2(2) . . . .
C2 C3 C6 C7 -179(2) . . . .
C4 C3 C6 C7 9(4) . . . .
C6' C3 C6 C7 -2(2) . . . .
C3 C6 C7 C10 -174.5(19) . . . 1_445
C2 C3 C6' C7' 17(4) . . . .
C4 C3 C6' C7' -161(2) . . . .
C6 C3 C6' C7' 12(2) . . . .
C3 C6' C7' C10 -176.4(19) . . . 1_445
C13 C8 C9 C10 6(3) . . . .
C8 C9 C10 C11 -5(3) . . . .
C8 C9 C10 C7' 179.6(19) . . . 1_665
C8 C9 C10 C7 177(2) . . . 1_665
C9 C10 C11 C12 0(3) . . . .
C7' C10 C11 C12 174(2) 1_665 . . .
C7 C10 C11 C12 179.1(18) 1_665 . . .
C10 C11 C12 C13 3(3) . . . .
C11 C12 C13 C8 -2(3) . . . .
C11 C12 C13 C14 -177.2(16) . . . .
C9 C8 C13 C12 -2(3) . . . .
C9 C8 C13 C14 173.3(16) . . . .
C12 C13 C14 C15 -18(3) . . . .
C8 C13 C14 C15 166.5(19) . . . .
C13 C14 C15 C16 -175.2(15) . . . .
C14 C15 C16 C17 -27(3) . . . .
C14 C15 C16 C20 160.4(18) . . . .
C20 C16 C17 C18 -4(2) . . . .
C15 C16 C17 C18 -176.1(14) . . . .
C19 N1 C18 C17 -1(2) . . . .
Cd1 N1 C18 C17 -178.7(10) . . . .
C16 C17 C18 N1 0(2) . . . .
C18 N1 C19 C20 7(2) . . . .
Cd1 N1 C19 C20 -175.4(14) . . . .
N1 C19 C20 C16 -11(3) . . . .
C17 C16 C20 C19 9(2) . . . .
C15 C16 C20 C19 -178.1(15) . . . .
Cd1 O4 C21 O3 -173(2) . . . 7
Cd1 O4 C21 O3 7.3(14) 7 . . 7
Cd1 O4 C21 C22 15(4) . . . .
Cd1 O4 C21 C22 -164.8(10) 7 . . .
Cd1 O4 C21 Cd1 180(3) . . . 7
O3 C21 C22 C23 -166.9(14) 7 . . .
O4 C21 C22 C23 5(2) . . . .
Cd1 C21 C22 C23 -71(5) 7 . . .
O3 C21 C22 C27 14(2) 7 . . .
O4 C21 C22 C27 -173.7(12) . . . .
Cd1 C21 C22 C27 110(5) 7 . . .
C27 C22 C23 C24 -8(2) . . . .
C21 C22 C23 C24 172.5(14) . . . .
C22 C23 C24 C25 6(3) . . . .
C23 C24 C25 C26 1(3) . . . .
C23 C24 C25 C28 -177.1(15) . . . 8_655
C24 C25 C26 C27 -5(3) . . . .
C28 C25 C26 C27 172.7(15) 8_655 . . .
C23 C22 C27 C26 4(2) . . . .
C21 C22 C27 C26 -177.2(12) . . . .
C25 C26 C27 C22 3(2) . . . .
C25 C28 C29 C30 -179.1(15) 8_565 . . .
C28 C29 C30 C31 171.0(18) . . . .
C28 C29 C30 C35 0(3) . . . .
C35 C30 C31 C32 0(2) . . . .
C29 C30 C31 C32 -172.2(15) . . . .
C30 C31 C32 C33 2(3) . . . .
C31 C32 C33 C34 -3(2) . . . .
C31 C32 C33 C36 177.6(15) . . . .
C32 C33 C34 C35 2(2) . . . .
C36 C33 C34 C35 -178.6(15) . . . .
C33 C34 C35 C30 0(3) . . . .
C31 C30 C35 C34 -1(3) . . . .
C29 C30 C35 C34 170.5(17) . . . .
Cd1 O1 C36 O2 -11.8(17) . . . .
Cd1 O1 C36 C33 159.5(12) . . . .
Cd1 O2 C36 O1 14(2) . . . .
Cd1 O2 C36 C33 -157.5(12) . . . .
C32 C33 C36 O1 4(2) . . . .
C34 C33 C36 O1 -176.1(14) . . . .
C32 C33 C36 O2 175.8(15) . . . .
C34 C33 C36 O2 -4(2) . . . .
C32 C33 C36 Cd1 108(4) . . . .
C34 C33 C36 Cd1 -72(4) . . . .
O2 Cd1 C36 O1 -168.9(17) . . . .
N1 Cd1 C36 O1 -84.2(10) . . . .
N2 Cd1 C36 O1 91.2(10) . . . .
O4 Cd1 C36 O1 10.3(11) . . . .
O3 Cd1 C36 O1 -178.8(9) . . . .
O4 Cd1 C36 O1 147.2(9) 7 . . .
C21 Cd1 C36 O1 169.4(8) 7 . . .
N1 Cd1 C36 O2 84.7(10) . . . .
N2 Cd1 C36 O2 -99.9(10) . . . .
O4 Cd1 C36 O2 179.2(8) . . . .
O3 Cd1 C36 O2 -9.9(10) . . . .
O4 Cd1 C36 O2 -43.9(16) 7 . . .
O1 Cd1 C36 O2 168.9(17) . . . .
C21 Cd1 C36 O2 -21.7(13) 7 . . .
O2 Cd1 C36 C33 79(4) . . . .
N1 Cd1 C36 C33 164(4) . . . .
N2 Cd1 C36 C33 -20(4) . . . .
O4 Cd1 C36 C33 -101(4) . . . .
O3 Cd1 C36 C33 70(4) . . . .
O4 Cd1 C36 C33 36(4) 7 . . .
O1 Cd1 C36 C33 -112(4) . . . .
C21 Cd1 C36 C33 58(4) 7 . . .
